data_4508379
loop_
_publ_author_name
'Hoover, Jessica M.'
'Ryland, Bradford L.'
'Stahl, Shannon S.'

_publ_section_title
;
 Copper/TEMPO-Catalyzed Aerobic Alcohol Oxidation: Mechanistic Assessment
 of Different Catalyst Systems
;
_journal_issue 11
_journal_name_full 'ACS Catalysis'
_journal_page_first 2599
_journal_paper_doi 10.1021/cs400689a
_journal_volume 3
_journal_year 2013
_chemical_formula_moiety 'C44 H36 Cu4 F12 N8 O16 S4'
_chemical_formula_sum 'C44 H36 Cu4 F12 N8 O16 S4'
_chemical_formula_weight 1543.21
_chemical_name_systematic
; 
 ? 
;
_space_group_IT_number 14
_symmetry_cell_setting monoclinic
_symmetry_Int_Tables_number 14
_symmetry_space_group_name_Hall '-P 2ybc'
_symmetry_space_group_name_H-M 'P 1 21/c 1'
_atom_sites_solution_hydrogens geom
_atom_sites_solution_primary direct
_atom_sites_solution_secondary difmap
_cell_angle_alpha 90.00
_cell_angle_beta 104.624(7)
_cell_angle_gamma 90.00
_cell_formula_units_Z 4
_cell_length_a 25.452(4)
_cell_length_b 13.8983(17)
_cell_length_c 15.856(3)
_cell_measurement_reflns_used 9852
_cell_measurement_temperature 100(2)
_cell_measurement_theta_max 71.3336
_cell_measurement_theta_min 3.5894
_cell_volume 5427.2(15)
_computing_cell_refinement 'SAINT Ver. 7.24A (Bruker-AXS, 2007)'
_computing_data_collection 'APEX2 Ver. 2.1-4 (Bruker-AXS, 2007)'
_computing_data_reduction 'SAINT Ver. 7.24A'
_computing_molecular_graphics SHELXTL
_computing_publication_material SHELXTL
_computing_structure_refinement SHELXTL
_computing_structure_solution 'SHELXTL (Sheldrick, 2008)'
_diffrn_ambient_temperature 100(2)
_diffrn_measured_fraction_theta_full 0.995
_diffrn_measured_fraction_theta_max 0.977
_diffrn_measurement_device_type 'Bruker SMART APEX2 area detector'
_diffrn_measurement_method '0.70\% \w and 0.7\% \f scans'
_diffrn_radiation_monochromator graphite
_diffrn_radiation_source 'fine-focus sealed tube'
_diffrn_radiation_type 'Cu K\a'
_diffrn_radiation_wavelength 1.54178
_diffrn_reflns_av_R_equivalents 0.0528
_diffrn_reflns_av_sigmaI/netI 0.0335
_diffrn_reflns_limit_h_max 31
_diffrn_reflns_limit_h_min -30
_diffrn_reflns_limit_k_max 16
_diffrn_reflns_limit_k_min -16
_diffrn_reflns_limit_l_max 18
_diffrn_reflns_limit_l_min -16
_diffrn_reflns_number 69787
_diffrn_reflns_theta_full 67.00
_diffrn_reflns_theta_max 72.09
_diffrn_reflns_theta_min 1.79
_exptl_absorpt_coefficient_mu 4.272
_exptl_absorpt_correction_T_max 0.7102
_exptl_absorpt_correction_T_min 0.5591
_exptl_absorpt_correction_type analytical
_exptl_absorpt_process_details
;
SADABS  (Bruker-AXS, 2007)
;
_exptl_crystal_colour 'pale blue'
_exptl_crystal_density_diffrn 1.889
_exptl_crystal_density_method 'not measured'
_exptl_crystal_description plate
_exptl_crystal_F_000 3088
_exptl_crystal_size_max 0.15
_exptl_crystal_size_mid 0.09
_exptl_crystal_size_min 0.09
_refine_diff_density_max 1.519
_refine_diff_density_min -0.446
_refine_diff_density_rms 0.086
_refine_ls_extinction_method none
_refine_ls_goodness_of_fit_ref 0.995
_refine_ls_hydrogen_treatment mixed
_refine_ls_matrix_type full
_refine_ls_number_parameters 809
_refine_ls_number_reflns 10448
_refine_ls_number_restraints 4
_refine_ls_restrained_S_all 0.995
_refine_ls_R_factor_all 0.0554
_refine_ls_R_factor_gt 0.0363
_refine_ls_shift/su_max 0.001
_refine_ls_shift/su_mean 0.000
_refine_ls_structure_factor_coef Fsqd
_refine_ls_weighting_details 'calc w=1/[\s^2^(Fo^2^)+(0.0433P)^2^+8.5674P] where P=(Fo^2^+2Fc^2^)/3'
_refine_ls_weighting_scheme calc
_refine_ls_wR_factor_gt 0.0827
_refine_ls_wR_factor_ref 0.0919
_reflns_number_gt 8082
_reflns_number_total 10448
_reflns_threshold_expression I>2\s(I)
_cod_data_source_file cs400689a_si_001.cif
_cod_data_source_block stahl119
_cod_depositor_comments
;
The following automatic conversions were performed:

'_symmetry_cell_setting' value 'Monoclinic' changed to 'monoclinic'
according to /home/saulius/struct/CIF-dictionaries/cif_core.dic
dictionary named 'cif_core.dic' version 2.4.2 from 2011-04-26.

Automatic conversion script
Id: cif_fix_values 1891 2012-01-12 08:04:46Z andrius 
;
_cod_original_sg_symbol_Hall '-P 2ybc     '
_cod_original_sg_symbol_H-M 'P 1 21/c 1  '
_cod_database_code 4508379

loop_
_symmetry_equiv_pos_as_xyz
'x, y, z'
'-x, y+1/2, -z+1/2'
'-x, -y, -z'
'x, -y-1/2, z-1/2'

loop_
_atom_site_label
_atom_site_type_symbol
_atom_site_fract_x
_atom_site_fract_y
_atom_site_fract_z
_atom_site_U_iso_or_equiv
_atom_site_adp_type
_atom_site_occupancy
_atom_site_symmetry_multiplicity
_atom_site_calc_flag
_atom_site_refinement_flags
Cu1 Cu 0.185326(16) 0.65884(3) 0.55232(3) 0.01355(10) Uani 1 1 d .
Cu2 Cu 0.266827(16) 0.52102(3) 0.64175(3) 0.01306(10) Uani 1 1 d .
Cu3 Cu 0.312513(16) 0.66377(3) 0.51286(3) 0.01381(10) Uani 1 1 d .
Cu4 Cu 0.232643(16) 0.53070(3) 0.40951(3) 0.01245(10) Uani 1 1 d .
S1A S 0.17220(3) 0.60449(5) 0.76612(5) 0.01743(16) Uani 1 1 d .
S1B S 0.32678(3) 0.62371(5) 0.29898(5) 0.01723(15) Uani 1 1 d .
F1A F 0.10026(9) 0.48048(19) 0.68403(16) 0.0521(7) Uani 1 1 d .
F1B F 0.39868(8) 0.51253(16) 0.39915(13) 0.0360(5) Uani 1 1 d .
F2A F 0.06905(8) 0.58234(17) 0.76224(15) 0.0415(5) Uani 1 1 d .
F2B F 0.38611(8) 0.48164(14) 0.26232(13) 0.0318(5) Uani 1 1 d .
F3A F 0.12005(9) 0.46535(15) 0.82290(16) 0.0417(6) Uani 1 1 d .
F3B F 0.43139(7) 0.60684(14) 0.31718(13) 0.0295(4) Uani 1 1 d .
O1 O 0.26126(8) 0.65838(14) 0.62225(12) 0.0146(4) Uani 1 1 d D
H1 H 0.2694(15) 0.696(2) 0.6653(15) 0.029(10) Uiso 1 1 d D
O1A O 0.15590(10) 0.66447(17) 0.68999(15) 0.0299(5) Uani 1 1 d .
O1B O 0.28518(8) 0.55197(16) 0.29574(13) 0.0225(5) Uani 1 1 d .
O2 O 0.19824(8) 0.52099(14) 0.55192(13) 0.0147(4) Uani 1 1 d D
H2 H 0.1718(10) 0.486(2) 0.555(3) 0.040(12) Uiso 1 1 d D
O2A O 0.17835(9) 0.65514(15) 0.84735(13) 0.0225(5) Uani 1 1 d .
O2B O 0.32457(9) 0.67087(16) 0.21733(13) 0.0233(5) Uani 1 1 d .
O3 O 0.29824(8) 0.52600(14) 0.50479(12) 0.0140(4) Uani 1 1 d D
H3 H 0.3236(10) 0.488(2) 0.502(3) 0.033(11) Uiso 1 1 d D
O3A O 0.21400(9) 0.53493(15) 0.76449(14) 0.0219(5) Uani 1 1 d .
O3B O 0.33679(9) 0.68813(16) 0.37279(14) 0.0242(5) Uani 1 1 d .
O4 O 0.23676(8) 0.66590(14) 0.44243(13) 0.0142(4) Uani 1 1 d D
H4 H 0.2316(15) 0.7098(18) 0.4048(18) 0.030(10) Uiso 1 1 d D
N1 N 0.10901(10) 0.65592(18) 0.47693(15) 0.0156(5) Uani 1 1 d .
N2 N 0.16923(10) 0.79910(17) 0.54842(16) 0.0163(5) Uani 1 1 d .
N3 N 0.33376(10) 0.52043(18) 0.74152(15) 0.0162(5) Uani 1 1 d .
N4 N 0.27751(10) 0.37986(17) 0.65522(15) 0.0146(5) Uani 1 1 d .
N5 N 0.32887(11) 0.80447(18) 0.52303(16) 0.0184(5) Uani 1 1 d .
N6 N 0.38904(10) 0.65711(19) 0.58790(15) 0.0179(5) Uani 1 1 d .
N7 N 0.22435(10) 0.39226(17) 0.37407(15) 0.0140(5) Uani 1 1 d .
N8 N 0.16429(10) 0.54060(17) 0.31372(15) 0.0143(5) Uani 1 1 d .
C1 C 0.08007(13) 0.5771(2) 0.4466(2) 0.0205(7) Uani 1 1 d .
H1A H 0.0958 0.5157 0.4625 0.025 Uiso 1 1 calc R
C1A C 0.11216(14) 0.5294(3) 0.7588(2) 0.0310(8) Uani 1 1 d .
C1B C 0.38911(13) 0.5523(2) 0.3210(2) 0.0214(7) Uani 1 1 d .
C2 C 0.02796(13) 0.5820(2) 0.3928(2) 0.0249(7) Uani 1 1 d .
H2A H 0.0082 0.5250 0.3729 0.030 Uiso 1 1 calc R
C3 C 0.00536(13) 0.6712(2) 0.3688(2) 0.0255(7) Uani 1 1 d .
H3A H -0.0301 0.6767 0.3315 0.031 Uiso 1 1 calc R
C4 C 0.03519(13) 0.7522(2) 0.3999(2) 0.0216(7) Uani 1 1 d .
H4A H 0.0203 0.8142 0.3835 0.026 Uiso 1 1 calc R
C5 C 0.08665(12) 0.7437(2) 0.45497(19) 0.0163(6) Uani 1 1 d .
C6 C 0.12073(12) 0.8248(2) 0.49687(19) 0.0165(6) Uani 1 1 d .
C7 C 0.10509(13) 0.9205(2) 0.4864(2) 0.0213(7) Uani 1 1 d .
H7 H 0.0709 0.9376 0.4491 0.026 Uiso 1 1 calc R
C8 C 0.13970(15) 0.9908(2) 0.5306(2) 0.0275(8) Uani 1 1 d .
H8 H 0.1300 1.0569 0.5232 0.033 Uiso 1 1 calc R
C9 C 0.18842(14) 0.9635(2) 0.5856(2) 0.0252(7) Uani 1 1 d .
H9 H 0.2123 1.0103 0.6183 0.030 Uiso 1 1 calc R
C10 C 0.20214(13) 0.8675(2) 0.5927(2) 0.0207(7) Uani 1 1 d .
H10 H 0.2360 0.8491 0.6301 0.025 Uiso 1 1 calc R
C11 C 0.35893(13) 0.5971(2) 0.7837(2) 0.0223(7) Uani 1 1 d .
H11 H 0.3451 0.6593 0.7654 0.027 Uiso 1 1 calc R
C12 C 0.40423(14) 0.5899(3) 0.8529(2) 0.0284(8) Uani 1 1 d .
H12 H 0.4210 0.6458 0.8823 0.034 Uiso 1 1 calc R
C13 C 0.42464(15) 0.4993(3) 0.8784(2) 0.0346(9) Uani 1 1 d .
H13 H 0.4562 0.4922 0.9252 0.041 Uiso 1 1 calc R
C14 C 0.39891(14) 0.4193(3) 0.8355(2) 0.0282(8) Uani 1 1 d .
H14 H 0.4124 0.3566 0.8524 0.034 Uiso 1 1 calc R
C15 C 0.35302(12) 0.4315(2) 0.76718(19) 0.0174(6) Uani 1 1 d .
C16 C 0.32139(12) 0.3513(2) 0.71777(19) 0.0171(6) Uani 1 1 d .
C17 C 0.33404(13) 0.2544(2) 0.7321(2) 0.0222(7) Uani 1 1 d .
H17 H 0.3648 0.2351 0.7764 0.027 Uiso 1 1 calc R
C18 C 0.30101(14) 0.1864(2) 0.6806(2) 0.0271(7) Uani 1 1 d .
H18 H 0.3088 0.1198 0.6897 0.032 Uiso 1 1 calc R
C19 C 0.25668(13) 0.2163(2) 0.6160(2) 0.0226(7) Uani 1 1 d .
H19 H 0.2339 0.1708 0.5794 0.027 Uiso 1 1 calc R
C20 C 0.24625(12) 0.3135(2) 0.6057(2) 0.0180(6) Uani 1 1 d .
H20 H 0.2156 0.3342 0.5617 0.022 Uiso 1 1 calc R
C21 C 0.29594(14) 0.8743(2) 0.4839(2) 0.0239(7) Uani 1 1 d .
H21 H 0.2613 0.8578 0.4479 0.029 Uiso 1 1 calc R
C22 C 0.31055(16) 0.9704(2) 0.4939(2) 0.0326(8) Uani 1 1 d .
H22 H 0.2862 1.0191 0.4659 0.039 Uiso 1 1 calc R
C23 C 0.36123(17) 0.9941(3) 0.5455(2) 0.0349(9) Uani 1 1 d .
H23 H 0.3721 1.0595 0.5533 0.042 Uiso 1 1 calc R
C24 C 0.39568(15) 0.9221(2) 0.5852(2) 0.0275(8) Uani 1 1 d .
H24 H 0.4308 0.9373 0.6202 0.033 Uiso 1 1 calc R
C25 C 0.37865(13) 0.8268(2) 0.57374(19) 0.0201(7) Uani 1 1 d .
C26 C 0.41166(12) 0.7434(2) 0.61429(19) 0.0187(6) Uani 1 1 d .
C27 C 0.46155(13) 0.7499(3) 0.6741(2) 0.0254(7) Uani 1 1 d .
H27 H 0.4764 0.8112 0.6933 0.031 Uiso 1 1 calc R
C28 C 0.48971(13) 0.6673(3) 0.7059(2) 0.0283(8) Uani 1 1 d .
H28 H 0.5238 0.6710 0.7475 0.034 Uiso 1 1 calc R
C29 C 0.46748(13) 0.5793(3) 0.6764(2) 0.0264(7) Uani 1 1 d .
H29 H 0.4866 0.5214 0.6957 0.032 Uiso 1 1 calc R
C30 C 0.41669(12) 0.5770(2) 0.6181(2) 0.0215(7) Uani 1 1 d .
H30 H 0.4009 0.5163 0.5989 0.026 Uiso 1 1 calc R
C31 C 0.25966(12) 0.3215(2) 0.4056(2) 0.0185(6) Uani 1 1 d .
H31 H 0.2908 0.3356 0.4515 0.022 Uiso 1 1 calc R
C32 C 0.25214(14) 0.2286(2) 0.3733(2) 0.0236(7) Uani 1 1 d .
H32 H 0.2777 0.1797 0.3970 0.028 Uiso 1 1 calc R
C33 C 0.20721(14) 0.2078(2) 0.3065(2) 0.0250(7) Uani 1 1 d .
H33 H 0.2014 0.1444 0.2836 0.030 Uiso 1 1 calc R
C34 C 0.17072(13) 0.2805(2) 0.2731(2) 0.0204(7) Uani 1 1 d .
H34 H 0.1397 0.2680 0.2267 0.024 Uiso 1 1 calc R
C35 C 0.18044(12) 0.3721(2) 0.30877(18) 0.0156(6) Uani 1 1 d .
C36 C 0.14538(12) 0.4560(2) 0.27623(18) 0.0156(6) Uani 1 1 d .
C37 C 0.09724(13) 0.4518(2) 0.2107(2) 0.0221(7) Uani 1 1 d .
H37 H 0.0836 0.3917 0.1859 0.027 Uiso 1 1 calc R
C38 C 0.06961(13) 0.5359(3) 0.1824(2) 0.0259(7) Uani 1 1 d .
H38 H 0.0365 0.5340 0.1384 0.031 Uiso 1 1 calc R
C39 C 0.09039(13) 0.6230(2) 0.2184(2) 0.0242(7) Uani 1 1 d .
H39 H 0.0726 0.6818 0.1981 0.029 Uiso 1 1 calc R
C40 C 0.13760(12) 0.6224(2) 0.2844(2) 0.0199(6) Uani 1 1 d .
H40 H 0.1517 0.6818 0.3101 0.024 Uiso 1 1 calc R
S1C S 0.41965(3) 0.30199(6) 0.58505(5) 0.02483(18) Uani 1 1 d .
F1C F 0.48282(8) 0.40667(15) 0.51484(13) 0.0328(5) Uani 1 1 d .
F2C F 0.50832(9) 0.26017(18) 0.53630(16) 0.0478(6) Uani 1 1 d .
F3C F 0.43936(9) 0.29724(17) 0.43057(13) 0.0416(5) Uani 1 1 d .
O1C O 0.44988(10) 0.33984(19) 0.66814(15) 0.0324(6) Uani 1 1 d .
O2C O 0.41175(13) 0.2009(2) 0.5849(2) 0.0509(8) Uani 1 1 d .
O3C O 0.37355(9) 0.35946(18) 0.54333(15) 0.0303(6) Uani 1 1 d .
C1C C 0.46491(14) 0.3170(2) 0.5131(2) 0.0256(7) Uani 1 1 d .
S1D S 0.10095(3) 0.26739(5) 0.50225(5) 0.01774(16) Uani 1 1 d .
F1D F 0.03343(10) 0.18922(19) 0.36799(16) 0.0549(7) Uani 1 1 d .
F2D F -0.00032(8) 0.30954(17) 0.42099(13) 0.0392(5) Uani 1 1 d .
F3D F 0.05713(9) 0.3326(2) 0.34545(14) 0.0521(7) Uani 1 1 d .
O1D O 0.07944(10) 0.20559(18) 0.55838(15) 0.0318(6) Uani 1 1 d .
O2D O 0.10920(10) 0.36540(17) 0.53123(17) 0.0352(6) Uani 1 1 d .
O3D O 0.14386(9) 0.22595(17) 0.47030(14) 0.0260(5) Uani 1 1 d .
C1D C 0.04456(13) 0.2756(3) 0.4047(2) 0.0279(8) Uani 1 1 d .

loop_
_atom_site_aniso_label
_atom_site_aniso_U_11
_atom_site_aniso_U_22
_atom_site_aniso_U_33
_atom_site_aniso_U_23
_atom_site_aniso_U_13
_atom_site_aniso_U_12
Cu1 0.0145(2) 0.0099(2) 0.0142(2) -0.00021(16) -0.00002(16) 0.00165(17)
Cu2 0.0133(2) 0.0107(2) 0.0132(2) 0.00154(16) -0.00035(15) 0.00043(16)
Cu3 0.0141(2) 0.0129(2) 0.0127(2) -0.00174(16) 0.00038(16) -0.00396(17)
Cu4 0.0128(2) 0.0099(2) 0.0125(2) -0.00190(15) -0.00074(15) -0.00056(16)
S1A 0.0208(4) 0.0160(4) 0.0163(4) -0.0013(3) 0.0063(3) -0.0011(3)
S1B 0.0172(4) 0.0205(4) 0.0142(4) 0.0032(3) 0.0043(3) 0.0003(3)
F1A 0.0376(13) 0.0687(17) 0.0507(15) -0.0402(13) 0.0125(11) -0.0220(12)
F1B 0.0343(12) 0.0432(13) 0.0276(11) 0.0184(9) 0.0024(8) 0.0102(10)
F2A 0.0213(11) 0.0590(15) 0.0455(13) -0.0117(11) 0.0104(9) 0.0020(10)
F2B 0.0297(11) 0.0269(11) 0.0387(12) -0.0063(9) 0.0087(9) 0.0027(9)
F3A 0.0496(14) 0.0247(11) 0.0613(15) -0.0013(10) 0.0334(12) -0.0091(10)
F3B 0.0165(10) 0.0351(11) 0.0355(11) 0.0008(9) 0.0040(8) -0.0058(8)
O1 0.0173(11) 0.0125(10) 0.0121(10) -0.0017(8) 0.0000(8) -0.0023(8)
O1A 0.0383(14) 0.0310(13) 0.0233(12) 0.0078(10) 0.0133(10) 0.0148(11)
O1B 0.0183(11) 0.0306(13) 0.0187(11) -0.0004(9) 0.0050(8) -0.0044(10)
O2 0.0129(11) 0.0121(10) 0.0167(10) 0.0013(8) -0.0009(8) 0.0003(8)
O2A 0.0283(12) 0.0206(12) 0.0183(11) -0.0028(9) 0.0057(9) -0.0036(10)
O2B 0.0244(12) 0.0287(13) 0.0166(11) 0.0049(9) 0.0051(9) 0.0032(10)
O3 0.0124(10) 0.0126(10) 0.0155(10) -0.0014(8) 0.0007(8) 0.0009(8)
O3A 0.0214(12) 0.0220(12) 0.0232(12) 0.0034(9) 0.0073(9) 0.0040(9)
O3B 0.0327(13) 0.0222(12) 0.0192(11) -0.0020(9) 0.0091(9) -0.0035(10)
O4 0.0191(11) 0.0082(10) 0.0126(10) 0.0008(8) -0.0008(8) -0.0014(8)
N1 0.0179(13) 0.0147(13) 0.0141(12) 0.0015(9) 0.0038(9) 0.0046(10)
N2 0.0203(13) 0.0134(13) 0.0156(13) 0.0012(10) 0.0056(10) 0.0026(10)
N3 0.0140(13) 0.0193(13) 0.0145(12) -0.0004(10) 0.0021(9) 0.0005(10)
N4 0.0152(13) 0.0121(12) 0.0164(12) 0.0047(9) 0.0038(9) 0.0020(10)
N5 0.0262(14) 0.0155(13) 0.0146(13) -0.0038(10) 0.0073(10) -0.0091(11)
N6 0.0166(13) 0.0236(14) 0.0133(12) -0.0060(10) 0.0035(9) -0.0063(11)
N7 0.0170(13) 0.0140(12) 0.0118(12) -0.0023(9) 0.0052(9) -0.0015(10)
N8 0.0145(12) 0.0154(13) 0.0126(12) -0.0019(9) 0.0028(9) -0.0011(10)
C1 0.0200(16) 0.0155(16) 0.0247(17) 0.0009(12) 0.0032(12) 0.0015(13)
C1A 0.0260(19) 0.037(2) 0.032(2) -0.0147(16) 0.0113(15) -0.0034(16)
C1B 0.0222(17) 0.0241(17) 0.0165(16) 0.0044(13) 0.0024(12) -0.0018(14)
C2 0.0210(17) 0.0233(18) 0.0277(18) -0.0036(13) 0.0010(13) -0.0036(14)
C3 0.0155(16) 0.0303(19) 0.0280(18) -0.0008(14) 0.0004(13) 0.0015(14)
C4 0.0193(16) 0.0218(17) 0.0232(17) 0.0032(13) 0.0042(12) 0.0056(13)
C5 0.0198(16) 0.0168(15) 0.0145(15) 0.0011(11) 0.0082(12) 0.0028(12)
C6 0.0200(15) 0.0166(15) 0.0147(15) 0.0005(11) 0.0078(11) 0.0021(12)
C7 0.0258(17) 0.0165(16) 0.0212(16) 0.0021(12) 0.0050(13) 0.0054(13)
C8 0.039(2) 0.0153(16) 0.0296(19) 0.0022(13) 0.0120(15) 0.0058(15)
C9 0.0304(19) 0.0165(16) 0.0287(18) -0.0037(13) 0.0074(14) -0.0037(14)
C10 0.0250(17) 0.0199(16) 0.0167(16) -0.0005(12) 0.0041(12) -0.0004(13)
C11 0.0231(17) 0.0215(17) 0.0219(17) -0.0048(13) 0.0049(12) -0.0002(13)
C12 0.0257(18) 0.031(2) 0.0238(18) -0.0104(14) -0.0026(13) -0.0047(15)
C13 0.0264(19) 0.041(2) 0.0266(19) -0.0071(16) -0.0107(14) 0.0045(17)
C14 0.0264(18) 0.0296(19) 0.0213(17) 0.0008(14) -0.0071(13) 0.0066(15)
C15 0.0156(15) 0.0217(16) 0.0147(15) 0.0010(12) 0.0033(11) 0.0016(12)
C16 0.0161(15) 0.0192(16) 0.0165(15) 0.0034(12) 0.0052(11) 0.0022(12)
C17 0.0218(17) 0.0206(17) 0.0232(17) 0.0075(13) 0.0037(13) 0.0045(13)
C18 0.0276(18) 0.0154(17) 0.037(2) 0.0062(14) 0.0061(15) 0.0046(14)
C19 0.0227(17) 0.0163(16) 0.0276(18) -0.0015(13) 0.0042(13) -0.0027(13)
C20 0.0157(15) 0.0153(15) 0.0209(16) 0.0008(12) 0.0005(12) -0.0004(12)
C21 0.0301(19) 0.0193(17) 0.0213(17) 0.0011(13) 0.0046(13) -0.0039(14)
C22 0.048(2) 0.0182(18) 0.032(2) 0.0026(14) 0.0097(16) -0.0025(16)
C23 0.055(3) 0.0195(18) 0.034(2) -0.0052(15) 0.0178(18) -0.0168(17)
C24 0.0321(19) 0.0271(19) 0.0254(18) -0.0079(14) 0.0114(14) -0.0163(15)
C25 0.0235(17) 0.0233(17) 0.0161(15) -0.0058(12) 0.0096(12) -0.0079(13)
C26 0.0178(16) 0.0249(17) 0.0151(15) -0.0087(12) 0.0070(12) -0.0081(13)
C27 0.0207(17) 0.0324(19) 0.0244(17) -0.0135(14) 0.0078(13) -0.0084(14)
C28 0.0167(16) 0.041(2) 0.0252(18) -0.0100(15) 0.0022(13) 0.0001(15)
C29 0.0194(17) 0.036(2) 0.0233(17) -0.0056(14) 0.0035(13) 0.0033(15)
C30 0.0176(16) 0.0274(18) 0.0188(16) -0.0068(13) 0.0032(12) -0.0003(14)
C31 0.0180(15) 0.0176(16) 0.0202(16) -0.0010(12) 0.0053(12) 0.0009(12)
C32 0.0288(18) 0.0161(16) 0.0290(18) 0.0043(13) 0.0131(14) 0.0049(14)
C33 0.0337(19) 0.0141(16) 0.0318(19) -0.0066(13) 0.0169(15) -0.0050(14)
C34 0.0227(17) 0.0192(16) 0.0209(16) -0.0055(12) 0.0083(12) -0.0055(13)
C35 0.0182(15) 0.0160(15) 0.0142(15) -0.0026(11) 0.0071(11) -0.0022(12)
C36 0.0159(15) 0.0189(15) 0.0129(14) -0.0025(11) 0.0051(11) -0.0047(12)
C37 0.0209(16) 0.0221(17) 0.0214(16) -0.0049(13) 0.0015(12) -0.0043(13)
C38 0.0189(17) 0.036(2) 0.0199(17) 0.0011(14) -0.0015(12) -0.0008(15)
C39 0.0223(17) 0.0240(17) 0.0242(17) 0.0032(13) 0.0022(13) 0.0046(14)
C40 0.0195(16) 0.0183(16) 0.0209(16) 0.0009(12) 0.0035(12) 0.0018(13)
S1C 0.0215(4) 0.0204(4) 0.0332(5) 0.0051(3) 0.0079(3) 0.0006(3)
F1C 0.0306(11) 0.0362(12) 0.0301(11) 0.0026(9) 0.0049(8) -0.0112(9)
F2C 0.0390(13) 0.0528(15) 0.0565(15) 0.0113(12) 0.0208(11) 0.0249(11)
F3C 0.0392(13) 0.0542(14) 0.0303(12) -0.0201(10) 0.0070(9) -0.0043(11)
O1C 0.0284(13) 0.0425(15) 0.0237(13) 0.0075(11) 0.0017(10) 0.0032(11)
O2C 0.0556(19) 0.0256(15) 0.074(2) 0.0035(14) 0.0199(16) -0.0103(13)
O3C 0.0188(12) 0.0383(15) 0.0301(13) 0.0007(11) -0.0006(9) 0.0057(10)
C1C 0.0245(18) 0.0262(19) 0.0258(18) 0.0008(14) 0.0055(13) 0.0064(14)
S1D 0.0181(4) 0.0158(4) 0.0182(4) -0.0001(3) 0.0024(3) 0.0002(3)
F1D 0.0379(14) 0.0608(17) 0.0554(15) -0.0269(13) -0.0081(11) -0.0091(12)
F2D 0.0233(11) 0.0605(15) 0.0333(12) 0.0135(10) 0.0062(8) 0.0118(10)
F3D 0.0395(13) 0.0858(19) 0.0311(12) 0.0279(12) 0.0092(10) 0.0017(13)
O1D 0.0322(14) 0.0357(14) 0.0291(13) 0.0157(11) 0.0109(10) 0.0092(11)
O2D 0.0341(15) 0.0181(12) 0.0464(16) -0.0081(11) -0.0027(11) 0.0004(11)
O3D 0.0217(12) 0.0297(13) 0.0261(12) -0.0049(10) 0.0051(9) 0.0003(10)
C1D 0.0210(17) 0.039(2) 0.0214(17) -0.0003(15) 0.0008(13) -0.0017(15)

loop_
_atom_type_symbol
_atom_type_description
_atom_type_scat_dispersion_real
_atom_type_scat_dispersion_imag
_atom_type_scat_source
C C 0.0181 0.0091 'International Tables Vol C Tables 4.2.6.8 and 6.1.1.4'
H H 0.0000 0.0000 'International Tables Vol C Tables 4.2.6.8 and 6.1.1.4'
Cu Cu -1.9646 0.5888 'International Tables Vol C Tables 4.2.6.8 and 6.1.1.4'
F F 0.0727 0.0534 'International Tables Vol C Tables 4.2.6.8 and 6.1.1.4'
N N 0.0311 0.0180 'International Tables Vol C Tables 4.2.6.8 and 6.1.1.4'
O O 0.0492 0.0322 'International Tables Vol C Tables 4.2.6.8 and 6.1.1.4'
S S 0.3331 0.5567 'International Tables Vol C Tables 4.2.6.8 and 6.1.1.4'

loop_
_geom_angle_atom_site_label_1
_geom_angle_atom_site_label_2
_geom_angle_atom_site_label_3
_geom_angle
_geom_angle_publ_flag
O2 Cu1 O1 81.72(8) yes
O2 Cu1 N2 177.49(10) yes
O1 Cu1 N2 100.70(9) yes
O2 Cu1 N1 96.73(9) yes
O1 Cu1 N1 177.43(9) yes
N2 Cu1 N1 80.83(10) yes
O2 Cu1 O4 85.14(8) yes
O1 Cu1 O4 76.96(8) yes
N2 Cu1 O4 94.71(8) yes
N1 Cu1 O4 100.90(8) yes
O1 Cu2 O2 82.40(8) yes
O1 Cu2 N4 174.72(9) yes
O2 Cu2 N4 98.69(9) yes
O1 Cu2 N3 98.23(9) yes
O2 Cu2 N3 175.26(9) yes
N4 Cu2 N3 81.11(10) yes
O3 Cu3 O4 80.67(8) yes
O3 Cu3 N5 178.65(10) yes
O4 Cu3 N5 100.68(10) yes
O3 Cu3 N6 97.49(10) yes
O4 Cu3 N6 177.57(10) yes
N5 Cu3 N6 81.16(11) yes
O3 Cu3 O1 83.76(8) yes
O4 Cu3 O1 77.24(8) yes
N5 Cu3 O1 96.40(9) yes
N6 Cu3 O1 101.03(8) yes
O4 Cu4 O3 81.19(8) yes
O4 Cu4 N7 177.13(9) yes
O3 Cu4 N7 101.21(9) yes
O4 Cu4 N8 96.58(9) yes
O3 Cu4 N8 177.59(9) yes
N7 Cu4 N8 80.99(10) yes
O1A S1A O2A 114.20(14) yes
O1A S1A O3A 115.51(13) yes
O2A S1A O3A 115.42(13) yes
O1A S1A C1A 102.58(17) yes
O2A S1A C1A 103.66(14) yes
O3A S1A C1A 102.96(15) yes
O2B S1B O3B 113.92(14) yes
O2B S1B O1B 114.84(13) yes
O3B S1B O1B 115.72(13) yes
O2B S1B C1B 104.70(14) yes
O3B S1B C1B 102.43(14) yes
O1B S1B C1B 102.97(14) yes
Cu2 O1 Cu1 96.61(9) ?
Cu2 O1 Cu3 96.55(8) ?
Cu1 O1 Cu3 103.07(8) ?
Cu2 O1 H1 119(3) ?
Cu1 O1 H1 117(3) ?
Cu3 O1 H1 120(3) ?
Cu1 O2 Cu2 96.78(9) ?
Cu1 O2 H2 115(3) ?
Cu2 O2 H2 123(3) ?
Cu3 O3 Cu4 97.30(9) ?
Cu3 O3 H3 119(3) ?
Cu4 O3 H3 120(3) ?
Cu4 O4 Cu3 96.68(9) ?
Cu4 O4 Cu1 98.69(8) ?
Cu3 O4 Cu1 102.72(8) ?
Cu4 O4 H4 122(3) ?
Cu3 O4 H4 112(3) ?
Cu1 O4 H4 121(3) ?
C1 N1 C5 119.1(3) ?
C1 N1 Cu1 126.3(2) ?
C5 N1 Cu1 114.5(2) ?
C10 N2 C6 119.1(3) ?
C10 N2 Cu1 125.5(2) ?
C6 N2 Cu1 115.4(2) ?
C11 N3 C15 119.2(3) ?
C11 N3 Cu2 126.6(2) ?
C15 N3 Cu2 114.3(2) ?
C20 N4 C16 119.2(3) ?
C20 N4 Cu2 125.0(2) ?
C16 N4 Cu2 115.7(2) ?
C21 N5 C25 119.7(3) ?
C21 N5 Cu3 125.7(2) ?
C25 N5 Cu3 114.6(2) ?
C30 N6 C26 118.9(3) ?
C30 N6 Cu3 126.3(2) ?
C26 N6 Cu3 114.6(2) ?
C31 N7 C35 118.8(3) ?
C31 N7 Cu4 126.0(2) ?
C35 N7 Cu4 115.1(2) ?
C40 N8 C36 119.4(3) ?
C40 N8 Cu4 125.8(2) ?
C36 N8 Cu4 114.76(19) ?
N1 C1 C2 122.4(3) ?
N1 C1 H1A 118.8 ?
C2 C1 H1A 118.8 ?
F3A C1A F1A 107.2(3) ?
F3A C1A F2A 107.8(3) ?
F1A C1A F2A 108.3(3) ?
F3A C1A S1A 111.8(2) ?
F1A C1A S1A 110.2(2) ?
F2A C1A S1A 111.4(3) ?
F1B C1B F3B 108.7(3) ?
F1B C1B F2B 108.0(3) ?
F3B C1B F2B 106.9(3) ?
F1B C1B S1B 110.6(2) ?
F3B C1B S1B 110.8(2) ?
F2B C1B S1B 111.7(2) ?
C3 C2 C1 118.8(3) ?
C3 C2 H2A 120.6 ?
C1 C2 H2A 120.6 ?
C4 C3 C2 118.8(3) ?
C4 C3 H3A 120.6 ?
C2 C3 H3A 120.6 ?
C3 C4 C5 120.3(3) ?
C3 C4 H4A 119.8 ?
C5 C4 H4A 119.8 ?
N1 C5 C4 120.6(3) ?
N1 C5 C6 114.3(3) ?
C4 C5 C6 125.1(3) ?
N2 C6 C7 121.3(3) ?
N2 C6 C5 114.6(3) ?
C7 C6 C5 124.1(3) ?
C8 C7 C6 119.4(3) ?
C8 C7 H7 120.3 ?
C6 C7 H7 120.3 ?
C9 C8 C7 118.9(3) ?
C9 C8 H8 120.6 ?
C7 C8 H8 120.6 ?
C10 C9 C8 119.2(3) ?
C10 C9 H9 120.4 ?
C8 C9 H9 120.4 ?
N2 C10 C9 122.1(3) ?
N2 C10 H10 118.9 ?
C9 C10 H10 118.9 ?
N3 C11 C12 122.7(3) ?
N3 C11 H11 118.7 ?
C12 C11 H11 118.7 ?
C11 C12 C13 118.4(3) ?
C11 C12 H12 120.8 ?
C13 C12 H12 120.8 ?
C14 C13 C12 119.5(3) ?
C14 C13 H13 120.2 ?
C12 C13 H13 120.2 ?
C13 C14 C15 119.1(3) ?
C13 C14 H14 120.4 ?
C15 C14 H14 120.4 ?
N3 C15 C14 121.1(3) ?
N3 C15 C16 114.9(3) ?
C14 C15 C16 124.0(3) ?
N4 C16 C17 121.2(3) ?
N4 C16 C15 113.9(3) ?
C17 C16 C15 124.9(3) ?
C18 C17 C16 118.9(3) ?
C18 C17 H17 120.5 ?
C16 C17 H17 120.5 ?
C19 C18 C17 119.5(3) ?
C19 C18 H18 120.2 ?
C17 C18 H18 120.2 ?
C20 C19 C18 118.6(3) ?
C20 C19 H19 120.7 ?
C18 C19 H19 120.7 ?
N4 C20 C19 122.6(3) ?
N4 C20 H20 118.7 ?
C19 C20 H20 118.7 ?
N5 C21 C22 122.1(3) ?
N5 C21 H21 119.0 ?
C22 C21 H21 119.0 ?
C23 C22 C21 118.8(3) ?
C23 C22 H22 120.6 ?
C21 C22 H22 120.6 ?
C24 C23 C22 119.3(3) ?
C24 C23 H23 120.3 ?
C22 C23 H23 120.3 ?
C23 C24 C25 119.4(3) ?
C23 C24 H24 120.3 ?
C25 C24 H24 120.3 ?
N5 C25 C24 120.6(3) ?
N5 C25 C26 115.0(3) ?
C24 C25 C26 124.4(3) ?
N6 C26 C27 121.1(3) ?
N6 C26 C25 114.2(3) ?
C27 C26 C25 124.7(3) ?
C28 C27 C26 119.9(3) ?
C28 C27 H27 120.0 ?
C26 C27 H27 120.1 ?
C29 C28 C27 118.9(3) ?
C29 C28 H28 120.5 ?
C27 C28 H28 120.5 ?
C28 C29 C30 118.7(3) ?
C28 C29 H29 120.6 ?
C30 C29 H29 120.6 ?
N6 C30 C29 122.4(3) ?
N6 C30 H30 118.8 ?
C29 C30 H30 118.8 ?
N7 C31 C32 121.9(3) ?
N7 C31 H31 119.0 ?
C32 C31 H31 119.0 ?
C33 C32 C31 119.3(3) ?
C33 C32 H32 120.3 ?
C31 C32 H32 120.3 ?
C32 C33 C34 119.2(3) ?
C32 C33 H33 120.4 ?
C34 C33 H33 120.4 ?
C33 C34 C35 118.7(3) ?
C33 C34 H34 120.7 ?
C35 C34 H34 120.7 ?
N7 C35 C34 122.0(3) ?
N7 C35 C36 114.5(3) ?
C34 C35 C36 123.4(3) ?
N8 C36 C37 120.9(3) ?
N8 C36 C35 114.6(2) ?
C37 C36 C35 124.5(3) ?
C38 C37 C36 119.1(3) ?
C38 C37 H37 120.4 ?
C36 C37 H37 120.4 ?
C37 C38 C39 119.8(3) ?
C37 C38 H38 120.1 ?
C39 C38 H38 120.1 ?
C40 C39 C38 118.4(3) ?
C40 C39 H39 120.8 ?
C38 C39 H39 120.8 ?
N8 C40 C39 122.3(3) ?
N8 C40 H40 118.9 ?
C39 C40 H40 118.9 ?
O2C S1C O3C 116.83(17) yes
O2C S1C O1C 113.82(17) yes
O3C S1C O1C 113.73(15) yes
O2C S1C C1C 102.93(17) yes
O3C S1C C1C 102.68(15) yes
O1C S1C C1C 104.65(15) yes
F1C C1C F2C 107.2(3) ?
F1C C1C F3C 107.1(3) ?
F2C C1C F3C 108.3(3) ?
F1C C1C S1C 111.2(2) ?
F2C C1C S1C 111.7(2) ?
F3C C1C S1C 111.1(2) ?
O3D S1D O2D 115.52(15) yes
O3D S1D O1D 114.86(14) yes
O2D S1D O1D 114.54(16) yes
O3D S1D C1D 103.37(15) yes
O2D S1D C1D 103.38(16) yes
O1D S1D C1D 102.72(15) yes
F2D C1D F3D 107.5(3) ?
F2D C1D F1D 107.9(3) ?
F3D C1D F1D 106.9(3) ?
F2D C1D S1D 113.0(2) ?
F3D C1D S1D 111.0(2) ?
F1D C1D S1D 110.4(2) ?

loop_
_geom_bond_atom_site_label_1
_geom_bond_atom_site_label_2
_geom_bond_distance
_geom_bond_publ_flag
Cu1 O2 1.944(2) yes
Cu1 O1 1.970(2) yes
Cu1 N2 1.990(2) yes
Cu1 N1 2.008(2) yes
Cu1 O4 2.431(2) yes
Cu2 O1 1.933(2) yes
Cu2 O2 1.955(2) yes
Cu2 N4 1.985(2) yes
Cu2 N3 2.011(2) yes
Cu3 O3 1.947(2) yes
Cu3 O4 1.969(2) yes
Cu3 N5 1.997(2) yes
Cu3 N6 2.012(3) yes
Cu3 O1 2.420(2) yes
Cu4 O4 1.946(2) yes
Cu4 O3 1.950(2) yes
Cu4 N7 2.001(2) yes
Cu4 N8 2.004(2) yes
S1A O1A 1.439(2) yes
S1A O2A 1.441(2) yes
S1A O3A 1.443(2) yes
S1A C1A 1.830(4) yes
S1B O2B 1.439(2) yes
S1B O3B 1.444(2) yes
S1B O1B 1.446(2) yes
S1B C1B 1.829(3) yes
F1A C1A 1.333(4) ?
F1B C1B 1.322(4) ?
F2A C1A 1.334(4) ?
F2B C1B 1.341(4) ?
F3A C1A 1.328(4) ?
F3B C1B 1.330(4) ?
O1 H1 0.8399(11) ?
O2 H2 0.8400(11) ?
O3 H3 0.8399(11) ?
O4 H4 0.8400(11) ?
N1 C1 1.339(4) ?
N1 C5 1.354(4) ?
N2 C10 1.342(4) ?
N2 C6 1.345(4) ?
N3 C11 1.334(4) ?
N3 C15 1.354(4) ?
N4 C20 1.335(4) ?
N4 C16 1.352(4) ?
N5 C21 1.330(4) ?
N5 C25 1.354(4) ?
N6 C30 1.340(4) ?
N6 C26 1.351(4) ?
N7 C31 1.341(4) ?
N7 C35 1.347(4) ?
N8 C40 1.346(4) ?
N8 C36 1.350(4) ?
C1 C2 1.386(4) ?
C1 H1A 0.9500 ?
C2 C3 1.379(5) ?
C2 H2A 0.9500 ?
C3 C4 1.378(5) ?
C3 H3A 0.9500 ?
C4 C5 1.384(4) ?
C4 H4A 0.9500 ?
C5 C6 1.474(4) ?
C6 C7 1.386(4) ?
C7 C8 1.383(5) ?
C7 H7 0.9500 ?
C8 C9 1.377(5) ?
C8 H8 0.9500 ?
C9 C10 1.376(5) ?
C9 H9 0.9500 ?
C10 H10 0.9500 ?
C11 C12 1.380(5) ?
C11 H11 0.9500 ?
C12 C13 1.383(5) ?
C12 H12 0.9500 ?
C13 C14 1.381(5) ?
C13 H13 0.9500 ?
C14 C15 1.388(4) ?
C14 H14 0.9500 ?
C15 C16 1.478(4) ?
C16 C17 1.391(4) ?
C17 C18 1.384(5) ?
C17 H17 0.9500 ?
C18 C19 1.383(5) ?
C18 H18 0.9500 ?
C19 C20 1.379(4) ?
C19 H19 0.9500 ?
C20 H20 0.9500 ?
C21 C22 1.384(5) ?
C21 H21 0.9500 ?
C22 C23 1.381(5) ?
C22 H22 0.9500 ?
C23 C24 1.374(5) ?
C23 H23 0.9500 ?
C24 C25 1.392(4) ?
C24 H24 0.9500 ?
C25 C26 1.479(5) ?
C26 C27 1.383(4) ?
C27 C28 1.380(5) ?
C27 H27 0.9500 ?
C28 C29 1.378(5) ?
C28 H28 0.9500 ?
C29 C30 1.387(4) ?
C29 H29 0.9500 ?
C30 H30 0.9500 ?
C31 C32 1.384(4) ?
C31 H31 0.9500 ?
C32 C33 1.379(5) ?
C32 H32 0.9500 ?
C33 C34 1.383(5) ?
C33 H33 0.9500 ?
C34 C35 1.391(4) ?
C34 H34 0.9500 ?
C35 C36 1.480(4) ?
C36 C37 1.393(4) ?
C37 C38 1.380(5) ?
C37 H37 0.9500 ?
C38 C39 1.386(5) ?
C38 H38 0.9500 ?
C39 C40 1.380(4) ?
C39 H39 0.9500 ?
C40 H40 0.9500 ?
S1C O2C 1.419(3) yes
S1C O3C 1.435(2) yes
S1C O1C 1.447(3) yes
S1C C1C 1.827(3) yes
F1C C1C 1.325(4) ?
F2C C1C 1.332(4) ?
F3C C1C 1.335(4) ?
S1D O3D 1.435(2) yes
S1D O2D 1.436(2) yes
S1D O1D 1.441(2) yes
S1D C1D 1.829(3) yes
F1D C1D 1.333(4) ?
F2D C1D 1.320(4) ?
F3D C1D 1.328(4) ?

loop_
_geom_hbond_atom_site_label_D
_geom_hbond_atom_site_label_H
_geom_hbond_atom_site_label_A
_geom_hbond_distance_DH
_geom_hbond_distance_HA
_geom_hbond_distance_DA
_geom_hbond_angle_DHA
O3 H3 O3C 0.8399(11) 2.199(18) 2.969(3) 152(4)
O2 H2 O2D 0.8400(11) 2.281(13) 3.090(3) 162(4)

loop_
_geom_torsion_atom_site_label_1
_geom_torsion_atom_site_label_2
_geom_torsion_atom_site_label_3
_geom_torsion_atom_site_label_4
_geom_torsion
O2 Cu2 O1 Cu1 11.90(8)
N4 Cu2 O1 Cu1 114.2(10)
N3 Cu2 O1 Cu1 -163.36(9)
O2 Cu2 O1 Cu3 -92.14(8)
N4 Cu2 O1 Cu3 10.2(11)
N3 Cu2 O1 Cu3 92.60(9)
O2 Cu1 O1 Cu2 -11.98(8)
N2 Cu1 O1 Cu2 168.71(9)
O4 Cu1 O1 Cu2 -98.88(8)
O2 Cu1 O1 Cu3 86.35(9)
N2 Cu1 O1 Cu3 -92.96(9)
O4 Cu1 O1 Cu3 -0.55(7)
O3 Cu3 O1 Cu2 17.25(8)
O4 Cu3 O1 Cu2 99.06(9)
N5 Cu3 O1 Cu2 -161.40(10)
N6 Cu3 O1 Cu2 -79.20(10)
O3 Cu3 O1 Cu1 -81.12(9)
O4 Cu3 O1 Cu1 0.68(8)
N5 Cu3 O1 Cu1 100.23(10)
N6 Cu3 O1 Cu1 -177.57(10)
O1 Cu1 O2 Cu2 11.86(8)
N1 Cu1 O2 Cu2 -170.21(9)
O4 Cu1 O2 Cu2 89.35(8)
O1 Cu2 O2 Cu1 -12.07(9)
N4 Cu2 O2 Cu1 173.15(9)
N3 Cu2 O2 Cu1 85.9(12)
O4 Cu3 O3 Cu4 15.39(8)
N6 Cu3 O3 Cu4 -166.21(9)
O1 Cu3 O3 Cu4 93.44(8)
O4 Cu4 O3 Cu3 -15.56(8)
N7 Cu4 O3 Cu3 166.04(9)
O3 Cu4 O4 Cu3 15.36(8)
N8 Cu4 O4 Cu3 -165.57(9)
O3 Cu4 O4 Cu1 -88.66(8)
N8 Cu4 O4 Cu1 90.42(9)
O3 Cu3 O4 Cu4 -15.40(8)
N5 Cu3 O4 Cu4 164.72(9)
O1 Cu3 O4 Cu4 -101.06(9)
O3 Cu3 O4 Cu1 85.10(8)
N5 Cu3 O4 Cu1 -94.78(9)
O1 Cu3 O4 Cu1 -0.55(7)
O2 Cu1 O4 Cu4 17.00(9)
O1 Cu1 O4 Cu4 99.60(9)
N2 Cu1 O4 Cu4 -160.49(10)
N1 Cu1 O4 Cu4 -78.94(10)
O2 Cu1 O4 Cu3 -81.92(9)
O1 Cu1 O4 Cu3 0.68(8)
N2 Cu1 O4 Cu3 100.59(10)
N1 Cu1 O4 Cu3 -177.86(9)
O2 Cu1 N1 C1 4.4(3)
N2 Cu1 N1 C1 -176.2(3)
O4 Cu1 N1 C1 90.8(2)
O2 Cu1 N1 C5 -174.28(19)
N2 Cu1 N1 C5 5.1(2)
O4 Cu1 N1 C5 -88.0(2)
O1 Cu1 N2 C10 -6.8(3)
N1 Cu1 N2 C10 175.3(3)
O4 Cu1 N2 C10 -84.4(2)
O1 Cu1 N2 C6 173.7(2)
N1 Cu1 N2 C6 -4.2(2)
O4 Cu1 N2 C6 96.1(2)
O1 Cu2 N3 C11 7.6(3)
O2 Cu2 N3 C11 -89.7(12)
N4 Cu2 N3 C11 -177.7(3)
O1 Cu2 N3 C15 -173.8(2)
O2 Cu2 N3 C15 88.9(12)
N4 Cu2 N3 C15 0.9(2)
O1 Cu2 N4 C20 -95.6(10)
O2 Cu2 N4 C20 6.0(3)
N3 Cu2 N4 C20 -178.8(3)
O1 Cu2 N4 C16 81.8(11)
O2 Cu2 N4 C16 -176.7(2)
N3 Cu2 N4 C16 -1.4(2)
O4 Cu3 N5 C21 -4.8(3)
N6 Cu3 N5 C21 176.8(3)
O1 Cu3 N5 C21 -83.0(3)
O4 Cu3 N5 C25 176.3(2)
N6 Cu3 N5 C25 -2.1(2)
O1 Cu3 N5 C25 98.1(2)
O3 Cu3 N6 C30 0.2(3)
N5 Cu3 N6 C30 -179.9(3)
O1 Cu3 N6 C30 85.2(2)
O3 Cu3 N6 C26 -174.5(2)
N5 Cu3 N6 C26 5.5(2)
O1 Cu3 N6 C26 -89.4(2)
O3 Cu4 N7 C31 -5.7(2)
N8 Cu4 N7 C31 175.3(2)
O3 Cu4 N7 C35 178.55(19)
N8 Cu4 N7 C35 -0.5(2)
O4 Cu4 N8 C40 5.1(2)
N7 Cu4 N8 C40 -176.4(3)
O4 Cu4 N8 C36 -176.1(2)
N7 Cu4 N8 C36 2.4(2)
C5 N1 C1 C2 0.4(4)
Cu1 N1 C1 C2 -178.2(2)
O1A S1A C1A F3A 177.6(2)
O2A S1A C1A F3A -63.2(3)
O3A S1A C1A F3A 57.4(2)
O1A S1A C1A F1A 58.5(3)
O2A S1A C1A F1A 177.6(3)
O3A S1A C1A F1A -61.8(3)
O1A S1A C1A F2A -61.7(3)
O2A S1A C1A F2A 57.4(3)
O3A S1A C1A F2A 178.0(2)
O2B S1B C1B F1B 173.8(2)
O3B S1B C1B F1B 54.6(2)
O1B S1B C1B F1B -65.8(2)
O2B S1B C1B F3B 53.2(2)
O3B S1B C1B F3B -65.9(2)
O1B S1B C1B F3B 173.6(2)
O2B S1B C1B F2B -65.9(2)
O3B S1B C1B F2B 175.0(2)
O1B S1B C1B F2B 54.5(2)
N1 C1 C2 C3 0.9(5)
C1 C2 C3 C4 -0.7(5)
C2 C3 C4 C5 -0.7(5)
C1 N1 C5 C4 -1.8(4)
Cu1 N1 C5 C4 177.0(2)
C1 N1 C5 C6 176.0(3)
Cu1 N1 C5 C6 -5.1(3)
C3 C4 C5 N1 2.0(5)
C3 C4 C5 C6 -175.7(3)
C10 N2 C6 C7 2.3(4)
Cu1 N2 C6 C7 -178.2(2)
C10 N2 C6 C5 -176.9(3)
Cu1 N2 C6 C5 2.6(3)
N1 C5 C6 N2 1.7(4)
C4 C5 C6 N2 179.5(3)
N1 C5 C6 C7 -177.5(3)
C4 C5 C6 C7 0.3(5)
N2 C6 C7 C8 -0.9(5)
C5 C6 C7 C8 178.3(3)
C6 C7 C8 C9 -1.5(5)
C7 C8 C9 C10 2.3(5)
C6 N2 C10 C9 -1.4(4)
Cu1 N2 C10 C9 179.1(2)
C8 C9 C10 N2 -0.9(5)
C15 N3 C11 C12 0.2(5)
Cu2 N3 C11 C12 178.7(2)
N3 C11 C12 C13 1.0(5)
C11 C12 C13 C14 -1.1(6)
C12 C13 C14 C15 0.2(6)
C11 N3 C15 C14 -1.1(4)
Cu2 N3 C15 C14 -179.8(2)
C11 N3 C15 C16 178.4(3)
Cu2 N3 C15 C16 -0.3(3)
C13 C14 C15 N3 0.9(5)
C13 C14 C15 C16 -178.5(3)
C20 N4 C16 C17 -0.8(4)
Cu2 N4 C16 C17 -178.4(2)
C20 N4 C16 C15 179.2(3)
Cu2 N4 C16 C15 1.7(3)
N3 C15 C16 N4 -0.9(4)
C14 C15 C16 N4 178.6(3)
N3 C15 C16 C17 179.1(3)
C14 C15 C16 C17 -1.3(5)
N4 C16 C17 C18 0.4(5)
C15 C16 C17 C18 -179.7(3)
C16 C17 C18 C19 0.6(5)
C17 C18 C19 C20 -1.0(5)
C16 N4 C20 C19 0.3(4)
Cu2 N4 C20 C19 177.6(2)
C18 C19 C20 N4 0.6(5)
C25 N5 C21 C22 -0.8(5)
Cu3 N5 C21 C22 -179.6(3)
N5 C21 C22 C23 0.8(5)
C21 C22 C23 C24 0.0(5)
C22 C23 C24 C25 -0.8(5)
C21 N5 C25 C24 -0.1(4)
Cu3 N5 C25 C24 178.8(2)
C21 N5 C25 C26 179.7(3)
Cu3 N5 C25 C26 -1.3(3)
C23 C24 C25 N5 0.9(5)
C23 C24 C25 C26 -178.9(3)
C30 N6 C26 C27 -2.5(4)
Cu3 N6 C26 C27 172.5(2)
C30 N6 C26 C25 177.3(3)
Cu3 N6 C26 C25 -7.6(3)
N5 C25 C26 N6 5.9(4)
C24 C25 C26 N6 -174.3(3)
N5 C25 C26 C27 -174.2(3)
C24 C25 C26 C27 5.6(5)
N6 C26 C27 C28 1.8(5)
C25 C26 C27 C28 -178.0(3)
C26 C27 C28 C29 0.6(5)
C27 C28 C29 C30 -2.3(5)
C26 N6 C30 C29 0.8(4)
Cu3 N6 C30 C29 -173.6(2)
C28 C29 C30 N6 1.6(5)
C35 N7 C31 C32 -0.3(4)
Cu4 N7 C31 C32 -176.0(2)
N7 C31 C32 C33 0.3(5)
C31 C32 C33 C34 0.1(5)
C32 C33 C34 C35 -0.5(5)
C31 N7 C35 C34 -0.1(4)
Cu4 N7 C35 C34 176.0(2)
C31 N7 C35 C36 -177.5(2)
Cu4 N7 C35 C36 -1.4(3)
C33 C34 C35 N7 0.5(4)
C33 C34 C35 C36 177.7(3)
C40 N8 C36 C37 -3.2(4)
Cu4 N8 C36 C37 177.9(2)
C40 N8 C36 C35 175.2(3)
Cu4 N8 C36 C35 -3.8(3)
N7 C35 C36 N8 3.4(4)
C34 C35 C36 N8 -173.9(3)
N7 C35 C36 C37 -178.3(3)
C34 C35 C36 C37 4.4(5)
N8 C36 C37 C38 1.9(5)
C35 C36 C37 C38 -176.3(3)
C36 C37 C38 C39 0.9(5)
C37 C38 C39 C40 -2.4(5)
C36 N8 C40 C39 1.7(4)
Cu4 N8 C40 C39 -179.5(2)
C38 C39 C40 N8 1.1(5)
O2C S1C C1C F1C -171.3(2)
O3C S1C C1C F1C 66.9(3)
O1C S1C C1C F1C -52.1(3)
O2C S1C C1C F2C -51.6(3)
O3C S1C C1C F2C -173.4(2)
O1C S1C C1C F2C 67.6(3)
O2C S1C C1C F3C 69.4(3)
O3C S1C C1C F3C -52.3(3)
O1C S1C C1C F3C -171.4(2)
O3D S1D C1D F2D 177.8(2)
O2D S1D C1D F2D -61.5(3)
O1D S1D C1D F2D 58.0(3)
O3D S1D C1D F3D -61.5(3)
O2D S1D C1D F3D 59.3(3)
O1D S1D C1D F3D 178.7(3)
O3D S1D C1D F1D 56.8(3)
O2D S1D C1D F1D 177.6(2)
O1D S1D C1D F1D -63.0(3)
